data_2206252
loop_
_publ_author_name
'Yung-Chan Lin'
'Tian-Huey Lu'
'Chang-Yao Li'
'Fen-Ling Liao'
'Chung-Sun Chung'

_publ_section_title
;(2-Methylpropane-1,2-diamine-\k^2^<i>N</i>,<i>N</i>')[tris(2-aminoethyl)amine-\k^4^<i>N</i>,<i>N</i>',<i>N</i>'',<i>N</i>''']nickel(II)
 diperchlorate
;
_journal_issue 7
_journal_name_full 'Acta Crystallographica Section E'
_journal_page_first m1398
_journal_page_last m1400
_journal_paper_doi 10.1107/S160053680501932X
_journal_volume 61
_journal_year 2005
_chemical_formula_iupac '[Ni (C4 H12 N2) (C6 H18 N4)] (Cl O4)2'
_chemical_formula_moiety 'C10 H30 N6 Ni 2+, 2Cl O4 -'
_chemical_formula_sum 'C10 H30 Cl2 N6 Ni O8'
_chemical_formula_weight 492.01
_chemical_name_systematic
;
(2-Methylpropane-1,2-diamine-\k^2^N,N')[tris(2-aminoehtttyl)amine-
\k^4^N,N',N'',N''')nickel(II) diperchlorate
;
_space_group_IT_number 9
_symmetry_cell_setting monoclinic
_symmetry_space_group_name_Hall 'C -2yc'
_symmetry_space_group_name_H-M 'C 1 c 1'
_atom_sites_solution_hydrogens geom
_atom_sites_solution_primary direct
_atom_sites_solution_secondary difmap
_audit_creation_method SHELXL-97
_cell_angle_alpha 90.00
_cell_angle_beta 96.167(2)
_cell_angle_gamma 90.00
_cell_formula_units_Z 4
_cell_length_a 14.532(2)
_cell_length_b 9.7074(13)
_cell_length_c 14.823(2)
_cell_measurement_reflns_used 6541
_cell_measurement_temperature 295(2)
_cell_measurement_theta_max 28.3
_cell_measurement_theta_min 2.53
_cell_volume 2078.9(5)
_computing_cell_refinement 'SAINT (Bruker, 2000)'
_computing_data_collection 'SMART (Bruker, 1998)'
_computing_data_reduction SAINT
_computing_molecular_graphics 'ORTEP-3 (Farrugia, 1997)'
_computing_publication_material SHELXL97
_computing_structure_refinement 'SHELXL97 (Sheldrick, 1997)'
_computing_structure_solution 'SHELXS97 (Sheldrick, 1997)'
_diffrn_ambient_temperature 295(2)
_diffrn_measured_fraction_theta_full 0.967
_diffrn_measured_fraction_theta_max 0.967
_diffrn_measurement_device_type 'Bruker SMART CCD area-detector'
_diffrn_measurement_method '\f and \w'
_diffrn_radiation_monochromator graphite
_diffrn_radiation_source 'fine-focus sealed tube'
_diffrn_radiation_type MoK\a
_diffrn_radiation_wavelength 0.71073
_diffrn_reflns_av_R_equivalents 0.0205
_diffrn_reflns_av_sigmaI/netI 0.0300
_diffrn_reflns_limit_h_max 18
_diffrn_reflns_limit_h_min -17
_diffrn_reflns_limit_k_max 12
_diffrn_reflns_limit_k_min -6
_diffrn_reflns_limit_l_max 18
_diffrn_reflns_limit_l_min -19
_diffrn_reflns_number 6541
_diffrn_reflns_theta_full 28.30
_diffrn_reflns_theta_max 28.30
_diffrn_reflns_theta_min 2.53
_exptl_absorpt_coefficient_mu 1.239
_exptl_absorpt_correction_T_max 0.906
_exptl_absorpt_correction_T_min 0.780
_exptl_absorpt_correction_type multi-scan
_exptl_absorpt_process_details '(SADABS; Bruker, 2000)'
_exptl_crystal_colour 'light violet'
_exptl_crystal_density_diffrn 1.572
_exptl_crystal_density_method 'not measured'
_exptl_crystal_description Plate
_exptl_crystal_F_000 1032
_exptl_crystal_size_max 0.25
_exptl_crystal_size_mid 0.20
_exptl_crystal_size_min 0.08
_refine_diff_density_max 0.339
_refine_diff_density_min -0.398
_refine_ls_abs_structure_details 'Flack (1983), 1588 Friedel pairs'
_refine_ls_abs_structure_Flack 0.02(2)
_refine_ls_extinction_method none
_refine_ls_goodness_of_fit_ref 0.914
_refine_ls_hydrogen_treatment mixed
_refine_ls_matrix_type full
_refine_ls_number_parameters 290
_refine_ls_number_reflns 4172
_refine_ls_number_restraints 78
_refine_ls_restrained_S_all 0.915
_refine_ls_R_factor_all 0.0483
_refine_ls_R_factor_gt 0.0392
_refine_ls_shift/su_max 0.016
_refine_ls_shift/su_mean 0.001
_refine_ls_structure_factor_coef Fsqd
_refine_ls_weighting_details 'calc w = 1/[\s^2^(Fo^2^)+(0.0953P)^2^] where P = (Fo^2^+2Fc^2^)/3'
_refine_ls_weighting_scheme calc
_refine_ls_wR_factor_gt 0.1080
_refine_ls_wR_factor_ref 0.1158
_reflns_number_gt 3560
_reflns_number_total 4172
_reflns_threshold_expression I>2\s(I)
_cod_data_source_file ob6524.cif
_cod_data_source_block I
_cod_depositor_comments
;
The following automatic conversions were performed:
'_symmetry_cell_setting' value 'Monoclinic' changed to 'monoclinic'
according to '/home/saulius/struct/CIF-dictionaries/cif_core.dic'
dictionary named 'cif_core.dic' version 2.4.1 from 2010-06-29.

Automatic conversion script
Id: cif_fix_enum 1527 2010-12-29 10:47:43Z saulius 

The following automatic conversions were performed:

'_symmetry_cell_setting' value 'Monoclinic' changed to 'monoclinic'
according to /home/saulius/struct/CIF-dictionaries/cif_core.dic
dictionary named 'cif_core.dic' version 2.4.1 from 2010-06-29.

Automatic conversion script
Id: cif_fix_values 1715 2011-07-08 13:25:40Z adriana 
;
_cod_original_cell_volume 2079.0(5)
_cod_original_sg_symbol_H-M 'C c'
_cod_database_code 2206252
_cod_database_fobs_code 2206252

loop_
_symmetry_equiv_pos_as_xyz
'x, y, z'
'x, -y, z+1/2'
'x+1/2, y+1/2, z'
'x+1/2, -y+1/2, z+1/2'

loop_
_atom_site_label
_atom_site_fract_x
_atom_site_fract_y
_atom_site_fract_z
_atom_site_U_iso_or_equiv
_atom_site_adp_type
_atom_site_calc_flag
_atom_site_refinement_flags
_atom_site_occupancy
_atom_site_type_symbol
Ni 0.16876(6) 0.25478(4) 0.23727(6) 0.03168(12) Uani d . 1 Ni
Cl1 0.10912(13) 0.71748(13) 0.26867(10) 0.0737(4) Uani d D 1 Cl
Cl2 0.35804(9) 0.31378(19) 0.51508(10) 0.0737(4) Uani d D 1 Cl
O1 0.0420(4) 0.6234(5) 0.2882(5) 0.1136(19) Uani d . 1 O
O2 0.1006(6) 0.8427(4) 0.3105(5) 0.127(2) Uani d . 1 O
O3 0.1942(5) 0.6593(8) 0.3066(8) 0.175(4) Uani d . 1 O
O4A 0.139(2) 0.708(2) 0.1798(11) 0.169(11) Uani d PDU 0.50 O
O4B 0.0776(19) 0.742(3) 0.1766(10) 0.174(12) Uani d PDU 0.50 O
O5 0.4312(5) 0.3855(14) 0.5512(6) 0.206(5) Uani d D 1 O
O6A 0.3918(11) 0.225(2) 0.5771(16) 0.193(11) Uani d PDU 0.50 O
O7A 0.3915(15) 0.283(4) 0.4304(10) 0.223(13) Uani d PDU 0.50 O
O6B 0.3283(12) 0.4259(15) 0.4624(8) 0.150(6) Uani d PDU 0.50 O
O7B 0.3506(13) 0.1892(11) 0.4775(12) 0.150(7) Uani d PDU 0.50 O
O8 0.2781(7) 0.3232(19) 0.5483(18) 0.343(12) Uani d DU 1 O
N1 0.2514(3) 0.0846(4) 0.2973(3) 0.0545(9) Uani d . 1 N
H1A 0.2935 0.1166 0.3413 0.065 Uiso calc R 1 H
H1B 0.2146 0.0244 0.3225 0.065 Uiso calc R 1 H
N2 0.2304(3) 0.1898(4) 0.1213(2) 0.0448(8) Uani d . 1 N
N3 0.0910(3) 0.3830(4) 0.1366(2) 0.0510(8) Uani d . 1 N
H3A 0.0304 0.3622 0.1341 0.061 Uiso calc R 1 H
H3B 0.0981 0.4722 0.1524 0.061 Uiso calc R 1 H
N4 0.2812(3) 0.3933(5) 0.2506(3) 0.0596(11) Uani d D 1 N
H4A 0.2624 0.4769 0.2293 0.072 Uiso d . 1 H
H4B 0.3019 0.4036 0.3102 0.072 Uiso d . 1 H
N5 0.0476(2) 0.1280(3) 0.2347(2) 0.0411(7) Uani d . 1 N
H5A 0.0211 0.1174 0.1774 0.049 Uiso calc R 1 H
H5B 0.0625 0.0443 0.2580 0.049 Uiso calc R 1 H
N6 0.1150(2) 0.3315(3) 0.3526(2) 0.0387(7) Uani d . 1 N
H6A 0.1598 0.3300 0.3995 0.046 Uiso calc R 1 H
H6B 0.0982 0.4199 0.3426 0.046 Uiso calc R 1 H
C1 0.2989(3) 0.0146(5) 0.2274(4) 0.0664(13) Uani d . 1 C
H1C 0.3012 -0.0837 0.2394 0.080 Uiso calc R 1 H
H1D 0.3619 0.0482 0.2294 0.080 Uiso calc R 1 H
C2 0.2490(4) 0.0405(5) 0.1355(4) 0.0653(13) Uani d . 1 C
H2A 0.2860 0.0070 0.0894 0.078 Uiso calc R 1 H
H2B 0.1909 -0.0097 0.1294 0.078 Uiso calc R 1 H
C3 0.1630(4) 0.2165(6) 0.0432(3) 0.0623(12) Uani d . 1 C
H3C 0.1132 0.1498 0.0421 0.075 Uiso calc R 1 H
H3D 0.1925 0.2057 -0.0120 0.075 Uiso calc R 1 H
C4 0.1233(4) 0.3611(5) 0.0467(3) 0.0609(12) Uani d . 1 C
H4C 0.1705 0.4284 0.0366 0.073 Uiso calc R 1 H
H4D 0.0722 0.3720 -0.0004 0.073 Uiso calc R 1 H
C5 0.3185(5) 0.2678(6) 0.1158(5) 0.0650(19) Uani d D 1 C
H5C 0.3097 0.3318 0.0658 0.078 Uiso d D 1 H
H5D 0.3669 0.2044 0.1045 0.078 Uiso d D 1 H
C6A 0.3552(5) 0.3385(10) 0.2032(6) 0.070(2) Uani d PDU 0.75 C
H6AC 0.389(5) 0.275(7) 0.246(6) 0.084 Uiso d PD 0.75 H
H6AD 0.393(4) 0.414(6) 0.186(5) 0.084 Uiso d PD 0.75 H
C6B 0.3215(15) 0.4020(16) 0.1697(13) 0.059(5) Uani d PDU 0.25 C
H6BC 0.384(3) 0.437(7) 0.173(4) 0.071 Uiso d PD 0.25 H
H6BD 0.282(4) 0.4493 0.122(2) 0.071 Uiso d PD 0.25 H
C7 -0.0164(3) 0.1995(6) 0.2903(3) 0.0547(11) Uani d . 1 C
H7A -0.0650 0.1364 0.3034 0.066 Uiso calc R 1 H
H7B -0.0451 0.2762 0.2561 0.066 Uiso calc R 1 H
C8 0.0329(5) 0.2523(4) 0.3785(5) 0.0460(13) Uani d . 1 C
C9 -0.0324(4) 0.3475(6) 0.4233(4) 0.0736(15) Uani d . 1 C
H9A -0.0014 0.3828 0.4790 0.110 Uiso calc R 1 H
H9B -0.0863 0.2968 0.4360 0.110 Uiso calc R 1 H
H9C -0.0507 0.4226 0.3833 0.110 Uiso calc R 1 H
C10 0.0679(4) 0.1353(5) 0.4431(4) 0.0682(13) Uani d . 1 C
H10A 0.1101 0.0782 0.4143 0.102 Uiso calc R 1 H
H10B 0.0164 0.0809 0.4577 0.102 Uiso calc R 1 H
H10C 0.0991 0.1737 0.4978 0.102 Uiso calc R 1 H

loop_
_atom_site_aniso_label
_atom_site_aniso_U_11
_atom_site_aniso_U_22
_atom_site_aniso_U_33
_atom_site_aniso_U_12
_atom_site_aniso_U_13
_atom_site_aniso_U_23
Ni 0.03287(19) 0.03036(18) 0.03062(18) 0.00010(17) -0.00215(13) -0.00268(17)
Cl1 0.1205(13) 0.0400(5) 0.0610(7) -0.0118(6) 0.0114(8) -0.0055(5)
Cl2 0.0552(6) 0.0847(10) 0.0758(9) -0.0100(6) -0.0176(6) 0.0079(7)
O1 0.119(4) 0.060(2) 0.166(6) -0.017(3) 0.031(4) 0.016(3)
O2 0.200(6) 0.042(2) 0.133(5) 0.007(3) -0.008(5) -0.018(3)
O3 0.136(6) 0.111(5) 0.272(12) 0.052(4) -0.012(6) -0.029(6)
O4A 0.28(3) 0.164(15) 0.076(9) -0.125(19) 0.062(13) -0.023(10)
O4B 0.20(3) 0.27(3) 0.046(7) -0.012(16) 0.020(11) 0.016(8)
O5 0.119(6) 0.328(15) 0.153(7) -0.045(7) -0.060(5) -0.050(9)
O6A 0.099(10) 0.27(2) 0.20(2) -0.001(12) -0.028(12) 0.160(18)
O7A 0.126(14) 0.47(4) 0.069(9) 0.023(17) -0.022(9) -0.035(15)
O6B 0.212(16) 0.141(11) 0.085(8) 0.070(11) -0.035(9) 0.013(7)
O7B 0.226(18) 0.062(6) 0.143(13) -0.027(8) -0.072(12) -0.008(7)
O8 0.126(8) 0.291(16) 0.63(4) 0.021(10) 0.118(15) 0.03(2)
N1 0.051(2) 0.0495(19) 0.059(2) 0.0152(16) -0.0107(17) 0.0000(17)
N2 0.0496(19) 0.0417(17) 0.043(2) 0.0017(15) 0.0031(16) -0.0069(14)
N3 0.066(2) 0.0401(17) 0.0447(19) 0.0092(15) -0.0032(17) 0.0028(14)
N4 0.063(2) 0.060(2) 0.057(2) -0.0214(19) 0.0092(19) -0.0156(18)
N5 0.0403(16) 0.0373(16) 0.0437(17) -0.0082(12) -0.0039(14) -0.0076(13)
N6 0.0449(17) 0.0347(15) 0.0353(17) -0.0042(13) -0.0015(13) -0.0019(12)
C1 0.058(3) 0.048(2) 0.092(4) 0.024(2) 0.002(2) -0.006(2)
C2 0.079(3) 0.049(2) 0.069(3) 0.007(2) 0.016(3) -0.019(2)
C3 0.074(3) 0.072(3) 0.040(2) 0.000(2) 0.001(2) -0.012(2)
C4 0.073(3) 0.070(3) 0.039(2) -0.002(2) -0.003(2) 0.009(2)
C5 0.056(4) 0.075(4) 0.070(5) -0.002(2) 0.032(3) -0.008(3)
C6A 0.049(4) 0.077(5) 0.085(6) -0.017(3) 0.012(4) -0.006(4)
C6B 0.064(12) 0.062(12) 0.051(11) -0.028(10) 0.008(9) -0.002(9)
C7 0.043(2) 0.066(3) 0.054(3) -0.008(2) 0.0000(19) -0.005(2)
C8 0.051(3) 0.047(3) 0.040(2) -0.0048(16) 0.006(2) 0.0076(15)
C9 0.077(3) 0.084(4) 0.065(3) 0.001(3) 0.031(3) -0.015(3)
C10 0.088(4) 0.061(3) 0.055(3) -0.005(2) 0.004(3) 0.019(2)

loop_
_atom_type_symbol
_atom_type_description
_atom_type_scat_dispersion_real
_atom_type_scat_dispersion_imag
_atom_type_scat_source
C C 0.0033 0.0016 'International Tables Vol C Tables 4.2.6.8 and 6.1.1.4'
H H 0.0000 0.0000 'International Tables Vol C Tables 4.2.6.8 and 6.1.1.4'
N N 0.0061 0.0033 'International Tables Vol C Tables 4.2.6.8 and 6.1.1.4'
O O 0.0106 0.0060 'International Tables Vol C Tables 4.2.6.8 and 6.1.1.4'
Cl Cl 0.1484 0.1585 'International Tables Vol C Tables 4.2.6.8 and 6.1.1.4'
Ni Ni 0.3393 1.1124 'International Tables Vol C Tables 4.2.6.8 and 6.1.1.4'

loop_
_geom_angle_atom_site_label_1
_geom_angle_atom_site_label_2
_geom_angle_atom_site_label_3
_geom_angle
_geom_angle_publ_flag
N6 Ni N4 92.86(15) y
N6 Ni N2 175.65(15) y
N4 Ni N2 82.85(16) y
N6 Ni N5 80.82(13) y
N4 Ni N5 173.51(17) y
N2 Ni N5 103.45(14) y
N6 Ni N3 98.36(14) y
N4 Ni N3 92.30(17) y
N2 Ni N3 81.17(15) y
N5 Ni N3 87.19(15) y
N6 Ni N1 100.04(15) y
N4 Ni N1 93.30(18) y
N2 Ni N1 80.97(15) y
N5 Ni N1 89.29(14) y
N3 Ni N1 160.46(14) y
O2 Cl1 O1 112.8(5) ?
O2 Cl1 O4B 104.6(12) ?
O1 Cl1 O4B 98.6(12) ?
O2 Cl1 O3 106.8(5) ?
O1 Cl1 O3 104.9(5) ?
O4B Cl1 O3 128.9(12) ?
O2 Cl1 O4A 121.4(10) ?
O1 Cl1 O4A 116.0(8) ?
O3 Cl1 O4A 90.1(14) ?
O8 Cl2 O6A 93.5(14) ?
O8 Cl2 O7B 100.7(13) ?
O8 Cl2 O5 120.8(11) ?
O6A Cl2 O5 80.8(11) ?
O7B Cl2 O5 131.9(10) ?
O8 Cl2 O6B 85.5(10) ?
O7B Cl2 O6B 118.3(9) ?
O5 Cl2 O6B 90.1(9) ?
O8 Cl2 O7A 138.1(14) ?
O6A Cl2 O7A 109.9(17) ?
O5 Cl2 O7A 97.4(12) ?
C1 N1 Ni 110.1(3) ?
C1 N1 H1A 109.6 ?
Ni N1 H1A 109.6 ?
C1 N1 H1B 109.6 ?
Ni N1 H1B 109.6 ?
H1A N1 H1B 108.2 ?
C3 N2 C2 112.5(4) ?
C3 N2 C5 111.9(5) ?
C2 N2 C5 111.0(4) ?
C3 N2 Ni 106.6(3) ?
C2 N2 Ni 105.2(3) ?
C5 N2 Ni 109.4(3) ?
C4 N3 Ni 110.2(3) ?
C4 N3 H3A 109.6 ?
Ni N3 H3A 109.6 ?
C4 N3 H3B 109.6 ?
Ni N3 H3B 109.6 ?
H3A N3 H3B 108.1 ?
C6B N4 Ni 110.5(7) ?
C6A N4 Ni 109.2(4) ?
C6A N4 H4A 112.0(6) ?
Ni N4 H4A 110.00 ?
C6A N4 H4B 109.1(5) ?
Ni N4 H4B 110.00 ?
H4A N4 H4B 107.00 ?
C7 N5 Ni 106.6(3) ?
C7 N5 H5A 110.4 ?
Ni N5 H5A 110.4 ?
C7 N5 H5B 110.4 ?
Ni N5 H5B 110.4 ?
H5A N5 H5B 108.6 ?
C8 N6 Ni 113.7(3) ?
C8 N6 H6A 108.8 ?
Ni N6 H6A 108.8 ?
C8 N6 H6B 108.8 ?
Ni N6 H6B 108.8 ?
H6A N6 H6B 107.7 ?
N1 C1 C2 110.2(3) ?
N1 C1 H1C 109.6 ?
C2 C1 H1C 109.6 ?
N1 C1 H1D 109.6 ?
C2 C1 H1D 109.6 ?
H1C C1 H1D 108.1 ?
N2 C2 C1 110.9(4) ?
N2 C2 H2A 109.5 ?
C1 C2 H2A 109.5 ?
N2 C2 H2B 109.5 ?
C1 C2 H2B 109.5 ?
H2A C2 H2B 108.0 ?
N2 C3 C4 111.2(4) ?
N2 C3 H3C 109.4 ?
C4 C3 H3C 109.4 ?
N2 C3 H3D 109.4 ?
C4 C3 H3D 109.4 ?
H3C C3 H3D 108.0 ?
N3 C4 C3 108.8(4) ?
N3 C4 H4C 109.9 ?
C3 C4 H4C 109.9 ?
N3 C4 H4D 109.9 ?
C3 C4 H4D 109.9 ?
H4C C4 H4D 108.3 ?
N2 C5 C6A 114.1(5) ?
N2 C5 C6B 112.3(8) ?
N2 C5 H5C 109.00 ?
C6A C5 H5C 111.8(7) ?
N2 C5 H5D 109.00 ?
C6A C5 H5D 104.0(7) ?
H5C C5 H5D 108.00 ?
N4 C6A C5 111.7(6) ?
N4 C6A H6AC 105(6) ?
C5 C6A H6AC 112(6) ?
N4 C6A H6AD 109(5) ?
C5 C6A H6AD 106(5) ?
H6AC C6A H6AD 113(4) ?
N4 C6B C5 114.1(11) ?
N4 C6B H6BC 117(3) ?
C5 C6B H6BC 108(3) ?
N4 C6B H6BD 112(4) ?
C5 C6B H6BD 92(2) no
H6BC C6B H6BD 111(4) ?
N5 C7 C8 111.9(4) ?
N5 C7 H7A 109.2 ?
C8 C7 H7A 109.2 ?
N5 C7 H7B 109.2 ?
C8 C7 H7B 109.2 ?
H7A C7 H7B 107.9 ?
N6 C8 C7 105.6(5) ?
N6 C8 C9 110.4(4) ?
C7 C8 C9 108.8(5) ?
N6 C8 C10 108.6(5) ?
C7 C8 C10 112.5(4) ?
C9 C8 C10 110.8(5) ?
C8 C9 H9A 109.5 ?
C8 C9 H9B 109.5 ?
H9A C9 H9B 109.5 ?
C8 C9 H9C 109.5 ?
H9A C9 H9C 109.5 ?
H9B C9 H9C 109.5 ?
C8 C10 H10A 109.5 ?
C8 C10 H10B 109.5 ?
H10A C10 H10B 109.5 ?
C8 C10 H10C 109.5 ?
H10A C10 H10C 109.5 ?
H10B C10 H10C 109.5 ?

loop_
_geom_bond_atom_site_label_1
_geom_bond_atom_site_label_2
_geom_bond_distance
_geom_bond_publ_flag
Ni N6 2.092(3) y
Ni N4 2.110(4) y
Ni N2 2.118(4) y
Ni N5 2.145(3) y
Ni N3 2.166(3) y
Ni N1 2.176(3) y
Cl1 O2 1.376(5) ?
Cl1 O1 1.389(5) ?
Cl1 O4B 1.413(14) ?
Cl1 O3 1.419(7) ?
Cl1 O4A 1.435(13) ?
Cl2 O8 1.312(11) ?
Cl2 O6A 1.315(11) ?
Cl2 O7B 1.331(11) ?
Cl2 O5 1.334(7) ?
Cl2 O6B 1.382(11) ?
Cl2 O7A 1.425(15) ?
N1 C1 1.471(7) ?
N1 H1A 0.9000 ?
N1 H1B 0.9000 ?
N2 C3 1.456(6) ?
N2 C2 1.485(6) ?
N2 C5 1.497(8) ?
N3 C4 1.475(6) ?
N3 H3A 0.9000 ?
N3 H3B 0.9000 ?
N4 C6B 1.392(18) ?
N4 C6A 1.448(9) ?
N4 H4A 0.900 ?
N4 H4B 0.910 ?
N5 C7 1.480(6) ?
N5 H5A 0.9000 ?
N5 H5B 0.9000 ?
N6 C8 1.502(7) ?
N6 H6A 0.9000 ?
N6 H6B 0.9000 ?
C1 C2 1.495(8) ?
C1 H1C 0.9700 ?
C1 H1D 0.9700 ?
C2 H2A 0.9700 ?
C2 H2B 0.9700 ?
C3 C4 1.520(7) ?
C3 H3C 0.9700 ?
C3 H3D 0.9700 ?
C4 H4C 0.9700 ?
C4 H4D 0.9700 ?
C5 C6A 1.512(10) ?
C5 C6B 1.526(13) ?
C5 H5C 0.970 ?
C5 H5D 0.960 ?
C6A H6AC 0.98(2) ?
C6A H6AD 0.97(2) ?
C6B H6BC 0.965(18) ?
C6B H6BD 0.98(2) ?
C7 C8 1.511(8) ?
C7 H7A 0.9700 ?
C7 H7B 0.9700 ?
C8 C9 1.527(9) ?
C8 C10 1.537(7) ?
C9 H9A 0.9600 ?
C9 H9B 0.9600 ?
C9 H9C 0.9600 ?
C10 H10A 0.9600 ?
C10 H10B 0.9600 ?
C10 H10C 0.9600 ?

loop_
_geom_hbond_atom_site_label_D
_geom_hbond_atom_site_label_H
_geom_hbond_atom_site_label_A
_geom_hbond_site_symmetry_A
_geom_hbond_distance_DH
_geom_hbond_distance_HA
_geom_hbond_distance_DA
_geom_hbond_angle_DHA
_geom_hbond_publ_flag
N1 H1A O7B . 0.90 2.21 3.069(10) 158 y
N1 H1A O7A . 0.90 2.44 3.278(10) 159 y
N1 H1B O2 1_545 0.90 2.41 3.232(8) 151 y
N3 H3A O6A 4_454 0.90 2.26 3.116(10) 158 y
N3 H3B O4A . 0.90 2.39 3.281(10) 170 y
N4 H4A O3 . 0.90 2.38 3.030(9) 129 y
N4 H4B O6B . 0.91 2.26 3.156(10) 170 y
N4 H4B O7A . 0.91 2.40 3.160(10) 139 y
N5 H5A O5 4_454 0.90 2.17 3.048(9) 167 y
N5 H5B O2 1_545 0.90 2.16 3.056(6) 178 y
N6 H6A O8 . 0.90 2.65 3.545(15) 174 no
N6 H6B O1 . 0.90 2.25 3.138(6) 167 y

loop_
_geom_torsion_atom_site_label_1
_geom_torsion_atom_site_label_2
_geom_torsion_atom_site_label_3
_geom_torsion_atom_site_label_4
_geom_torsion
N6 Ni N1 C1 -178.8(3)
N4 Ni N1 C1 -85.3(3)
N2 Ni N1 C1 -3.1(3)
N5 Ni N1 C1 100.6(3)
N3 Ni N1 C1 21.1(7)
N4 Ni N2 C3 -117.9(4)
N5 Ni N2 C3 60.5(3)
N3 Ni N2 C3 -24.4(3)
N1 Ni N2 C3 147.6(3)
N4 Ni N2 C2 122.5(3)
N5 Ni N2 C2 -59.1(3)
N3 Ni N2 C2 -144.1(3)
N1 Ni N2 C2 28.0(3)
N4 Ni N2 C5 3.2(4)
N5 Ni N2 C5 -178.3(3)
N3 Ni N2 C5 96.7(4)
N1 Ni N2 C5 -91.3(4)
N6 Ni N3 C4 173.7(3)
N4 Ni N3 C4 80.4(3)
N2 Ni N3 C4 -2.0(3)
N5 Ni N3 C4 -106.0(3)
N1 Ni N3 C4 -26.1(7)
N6 Ni N4 C6B -162.8(11)
N2 Ni N4 C6B 16.5(11)
N3 Ni N4 C6B -64.3(11)
N1 Ni N4 C6B 97.0(11)
N6 Ni N4 C6A 157.8(5)
N2 Ni N4 C6A -22.9(5)
N3 Ni N4 C6A -103.7(5)
N1 Ni N4 C6A 57.6(5)
N6 Ni N5 C7 20.0(3)
N2 Ni N5 C7 -159.1(3)
N3 Ni N5 C7 -78.9(3)
N1 Ni N5 C7 120.3(3)
N4 Ni N6 C8 -174.6(3)
N5 Ni N6 C8 6.9(3)
N3 Ni N6 C8 92.6(3)
N1 Ni N6 C8 -80.8(3)
Ni N1 C1 C2 -23.0(5)
C3 N2 C2 C1 -165.8(4)
C5 N2 C2 C1 68.0(6)
Ni N2 C2 C1 -50.2(5)
N1 C1 C2 N2 49.8(6)
C2 N2 C3 C4 162.5(4)
C5 N2 C3 C4 -71.8(5)
Ni N2 C3 C4 47.7(5)
Ni N3 C4 C3 27.1(5)
N2 C3 C4 N3 -50.9(6)
C3 N2 C5 C6A 134.5(6)
C2 N2 C5 C6A -99.0(7)
Ni N2 C5 C6A 16.6(7)
C3 N2 C5 C6B 96.8(11)
C2 N2 C5 C6B -136.6(11)
Ni N2 C5 C6B -21.0(11)
Ni N4 C6A C6B 98.9(12)
C6B N4 C6A C5 -60.8(10)
Ni N4 C6A C5 38.1(8)
N2 C5 C6A C6B -94.8(14)
N2 C5 C6A N4 -37.2(10)
C6B C5 C6A N4 57.7(13)
C5 C6A C6B N4 122.3(7)
N4 C6A C6B C5 -122.3(7)
Ni N4 C6B C6A -94.9(12)
C6A N4 C6B C5 61.7(12)
Ni N4 C6B C5 -33.2(19)
N2 C5 C6B C6A 100.5(14)
N2 C5 C6B N4 37(2)
C6A C5 C6B N4 -63.4(15)
Ni N5 C7 C8 -45.1(5)
Ni N6 C8 C7 -31.5(5)
Ni N6 C8 C9 -149.0(4)
Ni N6 C8 C10 89.4(5)
N5 C7 C8 N6 50.8(5)
N5 C7 C8 C9 169.3(4)
N5 C7 C8 C10 -67.5(7)
